data_4308121
loop_
_publ_author_name
'Anna Company'
'Laura G\'omez'
'Rub\'en Mas-Ballest\'e'
'Ivan V. Korendovych'
'Xavi Ribas'
'Albert Poater'
'Teodor Parella'
'Xavier Fontrodona'
'Jordi Benet-Buchholz'
'Miquel Sol\`a'
'Que, Jr., Lawrence'
'Elena V. Rybak-Akimova'
'Miquel Costas'

_publ_section_title
;
Fast O2 Binding at Dicopper Complexes Containing Schiff-Base Dinucleating
Ligands
;
_journal_name_full 'Inorganic Chemistry'
_journal_page_first 4997
_journal_page_last 5012
_journal_paper_doi 10.1021/ic0701108
_journal_volume 46
_journal_year 2007
_chemical_formula_sum 'C30 H51 Cu2 F6 N6 O6 S2'
_chemical_formula_weight 896.97
_chemical_name_systematic
; 
 ? 
;
_space_group_IT_number 14
_symmetry_cell_setting monoclinic
_symmetry_space_group_name_Hall '-P 2ybc'
_symmetry_space_group_name_H-M 'P 1 21/c 1'
_atom_sites_solution_hydrogens geom
_atom_sites_solution_primary direct
_atom_sites_solution_secondary difmap
_audit_creation_method SHELXL-97
_cell_angle_alpha 90.00
_cell_angle_beta 110.071(2)
_cell_angle_gamma 90.00
_cell_formula_units_Z 4
_cell_length_a 16.0444(16)
_cell_length_b 14.7659(14)
_cell_length_c 17.4280(17)
_cell_measurement_temperature 100(2)
_cell_volume 3878.1(7)
_computing_cell_refinement 'BRUKER SMART'
_computing_data_collection 'BRUKER SMART'
_computing_data_reduction 'BRUKER Shelxtl'
_computing_structure_refinement 'SHELXL-97 (Sheldrick, 1997)'
_computing_structure_solution 'SHELXS-97 (Sheldrick, 1990)'
_diffrn_ambient_temperature 100(2)
_diffrn_measured_fraction_theta_full 0.988
_diffrn_measured_fraction_theta_max 0.988
_diffrn_measurement_device_type 'ccd area detector'
_diffrn_measurement_method 'phi and omega scans'
_diffrn_radiation_monochromator graphite
_diffrn_radiation_source 'fine-focus sealed tube'
_diffrn_radiation_type MoK\a
_diffrn_radiation_wavelength 0.71073
_diffrn_reflns_av_R_equivalents 0.0472
_diffrn_reflns_av_sigmaI/netI 0.0342
_diffrn_reflns_limit_h_max 21
_diffrn_reflns_limit_h_min -21
_diffrn_reflns_limit_k_max 19
_diffrn_reflns_limit_k_min -19
_diffrn_reflns_limit_l_max 22
_diffrn_reflns_limit_l_min -22
_diffrn_reflns_number 59908
_diffrn_reflns_theta_full 28.36
_diffrn_reflns_theta_max 28.36
_diffrn_reflns_theta_min 2.03
_exptl_absorpt_coefficient_mu 1.281
_exptl_absorpt_correction_type none
_exptl_crystal_colour orange
_exptl_crystal_density_diffrn 1.536
_exptl_crystal_density_method 'not measured'
_exptl_crystal_description block
_exptl_crystal_F_000 1860
_exptl_crystal_size_max 0.5
_exptl_crystal_size_mid 0.2
_exptl_crystal_size_min 0.2
_refine_diff_density_max 0.892
_refine_diff_density_min -0.721
_refine_diff_density_rms 0.067
_refine_ls_extinction_method none
_refine_ls_goodness_of_fit_ref 1.062
_refine_ls_hydrogen_treatment mixed
_refine_ls_matrix_type full
_refine_ls_number_parameters 484
_refine_ls_number_reflns 9604
_refine_ls_number_restraints 0
_refine_ls_restrained_S_all 1.062
_refine_ls_R_factor_all 0.0423
_refine_ls_R_factor_gt 0.0328
_refine_ls_shift/su_max 0.001
_refine_ls_shift/su_mean 0.000
_refine_ls_structure_factor_coef Fsqd
_refine_ls_weighting_details 'calc w=1/[\s^2^(Fo^2^)+(0.0442P)^2^+1.7321P] where P=(Fo^2^+2Fc^2^)/3'
_refine_ls_weighting_scheme calc
_refine_ls_wR_factor_gt 0.0853
_refine_ls_wR_factor_ref 0.0887
_reflns_number_gt 8007
_reflns_number_total 9604
_reflns_threshold_expression >2sigma(I)
_cod_data_source_file ic0701108-file003.cif
_cod_data_source_block tbusl31g
_cod_database_code 4308121

loop_
_symmetry_equiv_pos_as_xyz
'x, y, z'
'-x, y+1/2, -z+1/2'
'-x, -y, -z'
'x, -y-1/2, z-1/2'

loop_
_atom_site_label
_atom_site_type_symbol
_atom_site_fract_x
_atom_site_fract_y
_atom_site_fract_z
_atom_site_U_iso_or_equiv
_atom_site_adp_type
_atom_site_occupancy
_atom_site_symmetry_multiplicity
_atom_site_calc_flag
_atom_site_refinement_flags
_atom_site_disorder_assembly
_atom_site_disorder_group
Cu1 Cu 0.360769(15) 0.326433(14) 0.312841(14) 0.01951(6) Uani 1 1 d . . .
S1 S 0.07756(3) 0.38300(3) 0.16262(3) 0.02281(10) Uani 1 1 d . . .
F1 F -0.07229(9) 0.35146(9) 0.04431(8) 0.0416(3) Uani 1 1 d . . .
N1 N 0.08174(10) 0.09164(11) 0.15401(10) 0.0224(3) Uani 1 1 d . . .
O1 O 0.06220(12) 0.30478(11) 0.20427(11) 0.0413(4) Uani 1 1 d . . .
C1 C 0.15767(13) 0.12574(16) 0.13308(13) 0.0316(5) Uani 1 1 d . . .
H1A H 0.1593 0.0958 0.0847 0.047 Uiso 1 1 calc R . .
H1B H 0.2118 0.1138 0.1774 0.047 Uiso 1 1 calc R . .
H1C H 0.1514 0.1898 0.1235 0.047 Uiso 1 1 calc R . .
Cu2 Cu 0.067986(14) 0.154969(15) 0.251763(13) 0.01937(6) Uani 1 1 d . . .
N2 N -0.07083(11) 0.14263(12) 0.22559(10) 0.0226(3) Uani 1 1 d . . .
H2D H -0.0776(13) 0.0942(15) 0.2421(12) 0.015(5) Uiso 1 1 d . . .
F2 F -0.03751(9) 0.49181(9) 0.06010(9) 0.0424(3) Uani 1 1 d . . .
O2 O 0.10959(11) 0.46091(11) 0.21351(11) 0.0481(5) Uani 1 1 d . . .
C2 C 0.09552(17) -0.00605(15) 0.17294(14) 0.0372(5) Uani 1 1 d . . .
H2A H 0.0985 -0.0378 0.1259 0.056 Uiso 1 1 calc R . .
H2B H 0.0470 -0.0292 0.1875 0.056 Uiso 1 1 calc R . .
H2C H 0.1500 -0.0145 0.2177 0.056 Uiso 1 1 calc R . .
N3 N 0.10419(10) 0.18300(10) 0.36786(9) 0.0195(3) Uani 1 1 d . . .
F3 F -0.08534(9) 0.42563(11) 0.14544(9) 0.0447(3) Uani 1 1 d . . .
C3 C 0.00125(13) 0.10554(13) 0.08058(12) 0.0238(4) Uani 1 1 d . . .
H3A H 0.0048 0.1285 0.0321 0.029 Uiso 1 1 calc R . .
O3 O 0.12184(11) 0.36610(13) 0.10514(11) 0.0439(4) Uani 1 1 d . . .
N4 N 0.38898(10) 0.22049(10) 0.26182(9) 0.0180(3) Uani 1 1 d . . .
C4 C -0.08702(13) 0.08019(14) 0.08900(13) 0.0284(4) Uani 1 1 d . . .
H4A H -0.1309 0.0743 0.0348 0.034 Uiso 1 1 calc R . .
H4B H -0.0808 0.0214 0.1152 0.034 Uiso 1 1 calc R . .
N5 N 0.32653(12) 0.42405(11) 0.21738(10) 0.0236(3) Uani 1 1 d . . .
H5C H 0.2625(18) 0.4202(18) 0.1916(16) 0.044(7) Uiso 1 1 d . . .
C5 C -0.12157(13) 0.14688(14) 0.13730(12) 0.0264(4) Uani 1 1 d . . .
H5A H -0.1180 0.2077 0.1177 0.032 Uiso 1 1 calc R . .
H5B H -0.1835 0.1338 0.1282 0.032 Uiso 1 1 calc R . .
N6 N 0.34955(10) 0.39914(10) 0.40472(9) 0.0207(3) Uani 1 1 d . . .
C6 C -0.10276(13) 0.20886(14) 0.27205(13) 0.0269(4) Uani 1 1 d . . .
H6A H -0.1656 0.1993 0.2610 0.032 Uiso 1 1 calc R . .
H6B H -0.0952 0.2694 0.2539 0.032 Uiso 1 1 calc R . .
C7 C -0.05361(13) 0.20163(15) 0.36344(13) 0.0282(4) Uani 1 1 d . . .
H7A H -0.0526 0.1384 0.3789 0.034 Uiso 1 1 calc R . .
H7B H -0.0873 0.2343 0.3913 0.034 Uiso 1 1 calc R . .
C8 C 0.04164(13) 0.23722(14) 0.39454(12) 0.0260(4) Uani 1 1 d . . .
H8A H 0.0418 0.2990 0.3757 0.031 Uiso 1 1 calc R . .
H8B H 0.0625 0.2385 0.4538 0.031 Uiso 1 1 calc R . .
C9 C 0.16858(12) 0.14540(12) 0.42368(11) 0.0184(3) Uani 1 1 d . . .
H9A H 0.1700 0.1471 0.4775 0.022 Uiso 1 1 calc R . .
C10 C 0.24069(11) 0.09941(11) 0.40464(10) 0.0161(3) Uani 1 1 d . . .
C11 C 0.27715(11) 0.14092(12) 0.35143(11) 0.0172(3) Uani 1 1 d . . .
H11A H 0.2569 0.1974 0.3293 0.021 Uiso 1 1 calc R . .
C12 C 0.34382(11) 0.09733(11) 0.33177(11) 0.0167(3) Uani 1 1 d . . .
C13 C 0.37226(11) 0.01115(12) 0.36393(11) 0.0174(3) Uani 1 1 d . . .
H13A H 0.4144 -0.0191 0.3479 0.021 Uiso 1 1 calc R . .
C14 C 0.33909(11) -0.03009(11) 0.41900(11) 0.0170(3) Uani 1 1 d . . .
C15 C 0.27324(11) 0.01583(12) 0.43920(11) 0.0170(3) Uani 1 1 d . . .
H15A H 0.2506 -0.0100 0.4766 0.020 Uiso 1 1 calc R . .
C16 C 0.37098(12) -0.12369(12) 0.45546(11) 0.0199(4) Uani 1 1 d . . .
C17 C 0.45110(17) -0.15625(16) 0.43436(17) 0.0428(6) Uani 1 1 d . . .
H17A H 0.4347 -0.1621 0.3762 0.064 Uiso 1 1 calc R . .
H17B H 0.4704 -0.2139 0.4597 0.064 Uiso 1 1 calc R . .
H17C H 0.4985 -0.1131 0.4540 0.064 Uiso 1 1 calc R . .
C18 C 0.39867(15) -0.12038(14) 0.54849(12) 0.0299(4) Uani 1 1 d . . .
H18A H 0.3478 -0.1074 0.5636 0.045 Uiso 1 1 calc R . .
H18B H 0.4424 -0.0738 0.5693 0.045 Uiso 1 1 calc R . .
H18C H 0.4233 -0.1778 0.5709 0.045 Uiso 1 1 calc R . .
C19 C 0.29596(15) -0.19221(14) 0.42201(14) 0.0314(5) Uani 1 1 d . . .
H19A H 0.2452 -0.1727 0.4349 0.047 Uiso 1 1 calc R . .
H19B H 0.3151 -0.2504 0.4463 0.047 Uiso 1 1 calc R . .
H19C H 0.2804 -0.1966 0.3638 0.047 Uiso 1 1 calc R . .
C20 C 0.38338(11) 0.13586(12) 0.27443(11) 0.0183(3) Uani 1 1 d . . .
H20A H 0.4059 0.0958 0.2453 0.022 Uiso 1 1 calc R . .
C21 C 0.42338(13) 0.24512(13) 0.19596(11) 0.0216(4) Uani 1 1 d . . .
H21A H 0.4364 0.1905 0.1713 0.026 Uiso 1 1 calc R . .
H21B H 0.4781 0.2791 0.2189 0.026 Uiso 1 1 calc R . .
C22 C 0.35544(13) 0.30226(13) 0.13032(11) 0.0233(4) Uani 1 1 d . . .
H22A H 0.3657 0.2944 0.0790 0.028 Uiso 1 1 calc R . .
H22B H 0.2965 0.2795 0.1229 0.028 Uiso 1 1 calc R . .
C23 C 0.35808(13) 0.40274(13) 0.14963(12) 0.0233(4) Uani 1 1 d . . .
H23A H 0.4186 0.4243 0.1633 0.028 Uiso 1 1 calc R . .
H23B H 0.3218 0.4350 0.1012 0.028 Uiso 1 1 calc R . .
C24 C 0.34883(14) 0.51804(13) 0.24518(12) 0.0258(4) Uani 1 1 d . . .
H24A H 0.3196 0.5589 0.2004 0.031 Uiso 1 1 calc R . .
H24B H 0.4123 0.5267 0.2599 0.031 Uiso 1 1 calc R . .
C25 C 0.32168(15) 0.54247(13) 0.31774(13) 0.0296(4) Uani 1 1 d . . .
H25A H 0.2594 0.5276 0.3046 0.036 Uiso 1 1 calc R . .
H25B H 0.3277 0.6074 0.3260 0.036 Uiso 1 1 calc R . .
C26 C 0.37405(14) 0.49604(13) 0.39730(12) 0.0259(4) Uani 1 1 d . . .
H26A H 0.4365 0.4985 0.4038 0.031 Uiso 1 1 calc R . .
H26B H 0.3663 0.5301 0.4419 0.031 Uiso 1 1 calc R . .
C27 C 0.41266(13) 0.36609(15) 0.48321(12) 0.0275(4) Uani 1 1 d . . .
H27A H 0.4079 0.4028 0.5270 0.041 Uiso 1 1 calc R . .
H27B H 0.4720 0.3696 0.4822 0.041 Uiso 1 1 calc R . .
H27C H 0.3990 0.3043 0.4915 0.041 Uiso 1 1 calc R . .
C28 C 0.25950(13) 0.39346(14) 0.40872(13) 0.0282(4) Uani 1 1 d . . .
H28A H 0.2551 0.4330 0.4509 0.042 Uiso 1 1 calc R . .
H28B H 0.2477 0.3323 0.4207 0.042 Uiso 1 1 calc R . .
H28C H 0.2170 0.4114 0.3572 0.042 Uiso 1 1 calc R . .
C29 C -0.03490(13) 0.41540(14) 0.09942(12) 0.0268(4) Uani 1 1 d . . .
F4 F 0.34667(9) 0.74780(8) 0.68904(9) 0.0392(3) Uani 1 1 d . . .
S2 S 0.37397(3) 0.58977(3) 0.63250(3) 0.02191(10) Uani 1 1 d . . .
O6 O 0.43669(10) 0.57096(11) 0.71216(10) 0.0361(4) Uani 1 1 d . . .
F5 F 0.26170(10) 0.64257(10) 0.70270(10) 0.0477(4) Uani 1 1 d . . .
F6 F 0.23922(10) 0.70210(12) 0.58517(9) 0.0576(4) Uani 1 1 d . . .
C30 C 0.30207(14) 0.67481(14) 0.65321(13) 0.0272(4) Uani 1 1 d . . .
O4 O 0.40951(13) 0.63530(11) 0.57821(11) 0.0444(4) Uani 1 1 d . . .
O5 O 0.31477(12) 0.51624(12) 0.59766(11) 0.0450(4) Uani 1 1 d . . .

loop_
_atom_site_aniso_label
_atom_site_aniso_U_11
_atom_site_aniso_U_22
_atom_site_aniso_U_33
_atom_site_aniso_U_23
_atom_site_aniso_U_13
_atom_site_aniso_U_12
Cu1 0.02572(13) 0.01576(11) 0.01948(12) -0.00055(8) 0.01085(10) -0.00020(8)
S1 0.0230(2) 0.0196(2) 0.0242(2) 0.00017(17) 0.00613(19) 0.00166(17)
F1 0.0361(7) 0.0436(8) 0.0356(7) -0.0125(6) 0.0001(6) -0.0051(6)
N1 0.0211(8) 0.0240(8) 0.0191(8) -0.0021(6) 0.0027(6) 0.0046(6)
O1 0.0506(10) 0.0298(8) 0.0444(10) 0.0155(7) 0.0173(8) 0.0059(7)
C1 0.0215(10) 0.0493(13) 0.0245(10) -0.0101(9) 0.0086(8) 0.0032(9)
Cu2 0.01781(11) 0.02293(12) 0.01701(12) -0.00016(8) 0.00554(9) 0.00378(8)
N2 0.0216(8) 0.0209(8) 0.0254(9) 0.0066(6) 0.0081(7) 0.0038(6)
F2 0.0375(7) 0.0347(7) 0.0467(8) 0.0139(6) 0.0037(6) 0.0043(6)
O2 0.0394(9) 0.0299(8) 0.0520(11) -0.0147(7) -0.0137(8) 0.0057(7)
C2 0.0487(14) 0.0262(11) 0.0287(11) -0.0014(8) 0.0031(10) 0.0133(10)
N3 0.0198(8) 0.0195(7) 0.0211(8) 0.0003(6) 0.0093(6) 0.0037(6)
F3 0.0301(7) 0.0668(10) 0.0412(8) -0.0022(7) 0.0174(6) 0.0105(6)
C3 0.0226(9) 0.0290(10) 0.0173(9) 0.0012(7) 0.0035(8) 0.0000(7)
O3 0.0322(9) 0.0653(12) 0.0398(10) 0.0097(8) 0.0197(8) 0.0123(8)
N4 0.0183(7) 0.0200(7) 0.0167(7) 0.0005(6) 0.0071(6) -0.0009(6)
C4 0.0230(10) 0.0289(10) 0.0266(10) -0.0001(8) 0.0000(8) -0.0053(8)
N5 0.0280(9) 0.0222(8) 0.0226(8) 0.0012(6) 0.0110(7) 0.0010(6)
C5 0.0182(9) 0.0306(10) 0.0277(10) 0.0081(8) 0.0046(8) 0.0002(7)
N6 0.0237(8) 0.0193(7) 0.0191(8) 0.0008(6) 0.0074(6) 0.0012(6)
C6 0.0205(9) 0.0284(10) 0.0333(11) 0.0051(8) 0.0110(8) 0.0080(8)
C7 0.0244(10) 0.0332(11) 0.0327(11) 0.0063(8) 0.0171(9) 0.0117(8)
C8 0.0265(10) 0.0291(10) 0.0243(10) -0.0009(8) 0.0111(8) 0.0105(8)
C9 0.0201(9) 0.0193(8) 0.0172(9) -0.0008(6) 0.0083(7) 0.0000(7)
C10 0.0155(8) 0.0176(8) 0.0143(8) -0.0014(6) 0.0040(7) 0.0008(6)
C11 0.0182(8) 0.0147(8) 0.0177(9) 0.0002(6) 0.0051(7) 0.0004(6)
C12 0.0173(8) 0.0164(8) 0.0157(8) 0.0002(6) 0.0046(7) -0.0014(6)
C13 0.0134(8) 0.0184(8) 0.0191(9) -0.0009(6) 0.0040(7) 0.0012(6)
C14 0.0166(8) 0.0144(8) 0.0169(8) -0.0001(6) 0.0019(7) -0.0003(6)
C15 0.0165(8) 0.0187(8) 0.0141(8) -0.0001(6) 0.0030(7) -0.0021(6)
C16 0.0206(9) 0.0161(8) 0.0225(9) 0.0042(7) 0.0069(7) 0.0026(7)
C17 0.0447(14) 0.0337(12) 0.0625(17) 0.0228(11) 0.0344(13) 0.0220(10)
C18 0.0336(11) 0.0235(10) 0.0253(10) 0.0057(8) 0.0009(9) 0.0023(8)
C19 0.0337(11) 0.0210(10) 0.0322(11) -0.0002(8) 0.0020(9) -0.0028(8)
C20 0.0156(8) 0.0212(9) 0.0187(9) -0.0015(7) 0.0066(7) 0.0016(6)
C21 0.0251(9) 0.0218(9) 0.0227(9) 0.0001(7) 0.0146(8) -0.0022(7)
C22 0.0295(10) 0.0248(9) 0.0171(9) -0.0007(7) 0.0101(8) -0.0037(7)
C23 0.0289(10) 0.0238(9) 0.0187(9) 0.0028(7) 0.0101(8) -0.0005(7)
C24 0.0352(11) 0.0181(9) 0.0265(10) 0.0043(7) 0.0137(9) 0.0029(8)
C25 0.0392(12) 0.0203(9) 0.0332(11) -0.0002(8) 0.0174(10) 0.0040(8)
C26 0.0314(10) 0.0213(9) 0.0269(10) -0.0035(7) 0.0124(9) -0.0020(8)
C27 0.0258(10) 0.0342(11) 0.0217(10) 0.0023(8) 0.0071(8) 0.0029(8)
C28 0.0247(10) 0.0330(11) 0.0294(11) -0.0073(8) 0.0121(9) -0.0012(8)
C29 0.0259(10) 0.0281(10) 0.0254(10) -0.0020(8) 0.0076(8) -0.0015(8)
F4 0.0455(8) 0.0232(6) 0.0541(8) -0.0079(6) 0.0240(7) -0.0003(5)
S2 0.0257(2) 0.0205(2) 0.0230(2) -0.00032(17) 0.01278(19) 0.00021(17)
O6 0.0360(8) 0.0326(8) 0.0342(8) 0.0042(6) 0.0050(7) 0.0067(6)
F5 0.0504(9) 0.0479(8) 0.0653(10) -0.0074(7) 0.0464(8) -0.0065(7)
F6 0.0407(8) 0.0765(11) 0.0455(9) -0.0002(8) 0.0017(7) 0.0299(8)
C30 0.0246(10) 0.0317(11) 0.0274(11) -0.0007(8) 0.0116(8) 0.0023(8)
O4 0.0644(12) 0.0356(9) 0.0551(11) 0.0140(8) 0.0487(10) 0.0149(8)
O5 0.0457(10) 0.0394(9) 0.0508(11) -0.0235(8) 0.0179(8) -0.0141(8)

loop_
_atom_type_symbol
_atom_type_description
_atom_type_scat_dispersion_real
_atom_type_scat_dispersion_imag
_atom_type_scat_source
C C 0.0033 0.0016 'International Tables Vol C Tables 4.2.6.8 and 6.1.1.4'
H H 0.0000 0.0000 'International Tables Vol C Tables 4.2.6.8 and 6.1.1.4'
N N 0.0061 0.0033 'International Tables Vol C Tables 4.2.6.8 and 6.1.1.4'
O O 0.0106 0.0060 'International Tables Vol C Tables 4.2.6.8 and 6.1.1.4'
F F 0.0171 0.0103 'International Tables Vol C Tables 4.2.6.8 and 6.1.1.4'
S S 0.1246 0.1234 'International Tables Vol C Tables 4.2.6.8 and 6.1.1.4'
Cu Cu 0.3201 1.2651 'International Tables Vol C Tables 4.2.6.8 and 6.1.1.4'

loop_
_geom_angle_atom_site_label_1
_geom_angle_atom_site_label_2
_geom_angle_atom_site_label_3
_geom_angle
_geom_angle_site_symmetry_1
_geom_angle_site_symmetry_3
_geom_angle_publ_flag
N4 Cu1 N6 155.58(6) . . ?
N4 Cu1 N5 103.16(6) . . ?
N6 Cu1 N5 101.18(6) . . ?
O1 S1 O3 115.27(11) . . ?
O1 S1 O2 114.91(12) . . ?
O3 S1 O2 114.37(12) . . ?
O1 S1 C29 102.19(10) . . ?
O3 S1 C29 104.35(10) . . ?
O2 S1 C29 103.46(9) . . ?
C1 N1 C2 108.36(17) . . ?
C1 N1 C3 106.67(15) . . ?
C2 N1 C3 110.22(16) . . ?
C1 N1 Cu2 112.89(12) . . ?
C2 N1 Cu2 108.33(13) . . ?
C3 N1 Cu2 110.35(12) . . ?
S1 O1 Cu2 160.97(11) . . ?
N3 Cu2 N1 153.37(6) . . ?
N3 Cu2 N2 99.11(6) . . ?
N1 Cu2 N2 100.91(7) . . ?
N3 Cu2 O1 97.31(6) . . ?
N1 Cu2 O1 98.11(6) . . ?
N2 Cu2 O1 95.36(6) . . ?
C6 N2 C5 112.00(15) . . ?
C6 N2 Cu2 111.29(12) . . ?
C5 N2 Cu2 112.54(12) . . ?
C9 N3 C8 117.05(16) . . ?
C9 N3 Cu2 124.99(13) . . ?
C8 N3 Cu2 116.69(12) . . ?
N1 C3 C4 116.45(16) . . ?
C20 N4 C21 116.16(15) . . ?
C20 N4 Cu1 132.28(13) . . ?
C21 N4 Cu1 111.56(11) . . ?
C5 C4 C3 115.05(17) . . ?
C23 N5 C24 110.75(15) . . ?
C23 N5 Cu1 114.57(12) . . ?
C24 N5 Cu1 114.39(12) . . ?
N2 C5 C4 112.02(16) . . ?
C28 N6 C27 108.00(15) . . ?
C28 N6 C26 110.40(15) . . ?
C27 N6 C26 106.14(15) . . ?
C28 N6 Cu1 111.67(12) . . ?
C27 N6 Cu1 110.17(12) . . ?
C26 N6 Cu1 110.29(12) . . ?
N2 C6 C7 112.16(15) . . ?
C6 C7 C8 116.33(17) . . ?
N3 C8 C7 113.98(16) . . ?
N3 C9 C10 121.38(16) . . ?
C15 C10 C11 119.70(16) . . ?
C15 C10 C9 121.13(16) . . ?
C11 C10 C9 119.16(15) . . ?
C12 C11 C10 119.62(16) . . ?
C11 C12 C13 119.65(16) . . ?
C11 C12 C20 122.51(16) . . ?
C13 C12 C20 117.76(16) . . ?
C14 C13 C12 121.68(16) . . ?
C13 C14 C15 117.62(16) . . ?
C13 C14 C16 121.96(16) . . ?
C15 C14 C16 120.40(16) . . ?
C10 C15 C14 121.59(16) . . ?
C19 C16 C18 109.30(16) . . ?
C19 C16 C17 108.49(18) . . ?
C18 C16 C17 107.61(18) . . ?
C19 C16 C14 109.38(15) . . ?
C18 C16 C14 110.18(15) . . ?
C17 C16 C14 111.82(15) . . ?
N4 C20 C12 124.60(16) . . ?
N4 C21 C22 110.79(15) . . ?
C23 C22 C21 114.43(16) . . ?
N5 C23 C22 113.33(15) . . ?
N5 C24 C25 113.07(16) . . ?
C24 C25 C26 115.32(17) . . ?
N6 C26 C25 115.50(16) . . ?
F2 C29 F3 107.47(17) . . ?
F2 C29 F1 107.86(17) . . ?
F3 C29 F1 107.37(17) . . ?
F2 C29 S1 112.82(14) . . ?
F3 C29 S1 110.24(14) . . ?
F1 C29 S1 110.87(14) . . ?
O4 S2 O5 115.65(11) . . ?
O4 S2 O6 115.16(11) . . ?
O5 S2 O6 113.96(11) . . ?
O4 S2 C30 103.33(10) . . ?
O5 S2 C30 103.49(10) . . ?
O6 S2 C30 102.89(10) . . ?
F4 C30 F6 107.19(18) . . ?
F4 C30 F5 106.83(17) . . ?
F6 C30 F5 107.32(18) . . ?
F4 C30 S2 112.17(14) . . ?
F6 C30 S2 111.73(15) . . ?
F5 C30 S2 111.32(14) . . ?

loop_
_geom_bond_atom_site_label_1
_geom_bond_atom_site_label_2
_geom_bond_distance
_geom_bond_site_symmetry_2
_geom_bond_publ_flag
Cu1 N4 1.9284(15) . ?
Cu1 N6 1.9866(16) . ?
Cu1 N5 2.1261(16) . ?
S1 O1 1.4297(16) . ?
S1 O3 1.4350(17) . ?
S1 O2 1.4357(16) . ?
S1 C29 1.826(2) . ?
F1 C29 1.333(2) . ?
N1 C1 1.475(3) . ?
N1 C2 1.479(3) . ?
N1 C3 1.488(2) . ?
N1 Cu2 2.0208(16) . ?
O1 Cu2 2.3526(16) . ?
Cu2 N3 1.9483(16) . ?
Cu2 N2 2.1224(16) . ?
N2 C6 1.469(3) . ?
N2 C5 1.475(3) . ?
F2 C29 1.313(2) . ?
N3 C9 1.277(2) . ?
N3 C8 1.478(2) . ?
F3 C29 1.329(2) . ?
C3 C4 1.520(3) . ?
N4 C20 1.277(2) . ?
N4 C21 1.480(2) . ?
C4 C5 1.519(3) . ?
N5 C23 1.470(2) . ?
N5 C24 1.473(2) . ?
N6 C28 1.473(2) . ?
N6 C27 1.478(2) . ?
N6 C26 1.501(2) . ?
C6 C7 1.519(3) . ?
C7 C8 1.529(3) . ?
C9 C10 1.474(2) . ?
C10 C15 1.394(2) . ?
C10 C11 1.396(2) . ?
C11 C12 1.388(2) . ?
C12 C13 1.402(2) . ?
C12 C20 1.470(2) . ?
C13 C14 1.388(2) . ?
C14 C15 1.398(2) . ?
C14 C16 1.534(2) . ?
C16 C19 1.527(3) . ?
C16 C18 1.528(3) . ?
C16 C17 1.531(3) . ?
C21 C22 1.534(3) . ?
C22 C23 1.519(3) . ?
C24 C25 1.515(3) . ?
C25 C26 1.516(3) . ?
F4 C30 1.325(2) . ?
S2 O4 1.4291(16) . ?
S2 O5 1.4332(16) . ?
S2 O6 1.4347(16) . ?
S2 C30 1.823(2) . ?
F5 C30 1.332(2) . ?
F6 C30 1.328(3) . ?

loop_
_geom_torsion_atom_site_label_1
_geom_torsion_atom_site_label_2
_geom_torsion_atom_site_label_3
_geom_torsion_atom_site_label_4
_geom_torsion
_geom_torsion_site_symmetry_1
_geom_torsion_site_symmetry_2
_geom_torsion_site_symmetry_3
_geom_torsion_site_symmetry_4
_geom_torsion_publ_flag
O3 S1 O1 Cu2 9.9(4) . . . . ?
O2 S1 O1 Cu2 -126.4(3) . . . . ?
C29 S1 O1 Cu2 122.3(3) . . . . ?
C1 N1 Cu2 N3 -70.1(2) . . . . ?
C2 N1 Cu2 N3 49.9(2) . . . . ?
C3 N1 Cu2 N3 170.65(13) . . . . ?
C1 N1 Cu2 N2 151.82(13) . . . . ?
C2 N1 Cu2 N2 -88.17(14) . . . . ?
C3 N1 Cu2 N2 32.57(13) . . . . ?
C1 N1 Cu2 O1 54.73(14) . . . . ?
C2 N1 Cu2 O1 174.73(14) . . . . ?
C3 N1 Cu2 O1 -64.53(13) . . . . ?
S1 O1 Cu2 N3 126.7(4) . . . . ?
S1 O1 Cu2 N1 -31.5(4) . . . . ?
S1 O1 Cu2 N2 -133.4(4) . . . . ?
N3 Cu2 N2 C6 36.97(13) . . . . ?
N1 Cu2 N2 C6 -160.68(13) . . . . ?
O1 Cu2 N2 C6 -61.34(13) . . . . ?
N3 Cu2 N2 C5 163.63(13) . . . . ?
N1 Cu2 N2 C5 -34.02(14) . . . . ?
O1 Cu2 N2 C5 65.32(14) . . . . ?
N1 Cu2 N3 C9 -5.5(3) . . . . ?
N2 Cu2 N3 C9 132.86(16) . . . . ?
O1 Cu2 N3 C9 -130.48(15) . . . . ?
N1 Cu2 N3 C8 -172.20(14) . . . . ?
N2 Cu2 N3 C8 -33.84(14) . . . . ?
O1 Cu2 N3 C8 62.82(14) . . . . ?
C1 N1 C3 C4 -176.63(17) . . . . ?
C2 N1 C3 C4 65.9(2) . . . . ?
Cu2 N1 C3 C4 -53.68(19) . . . . ?
N6 Cu1 N4 C20 33.9(3) . . . . ?
N5 Cu1 N4 C20 -151.02(17) . . . . ?
N6 Cu1 N4 C21 -146.07(15) . . . . ?
N5 Cu1 N4 C21 28.97(13) . . . . ?
N1 C3 C4 C5 75.6(2) . . . . ?
N4 Cu1 N5 C23 -18.68(14) . . . . ?
N6 Cu1 N5 C23 159.22(13) . . . . ?
N4 Cu1 N5 C24 -148.11(13) . . . . ?
N6 Cu1 N5 C24 29.80(15) . . . . ?
C6 N2 C5 C4 178.48(16) . . . . ?
Cu2 N2 C5 C4 52.20(19) . . . . ?
C3 C4 C5 N2 -72.9(2) . . . . ?
N4 Cu1 N6 C28 -94.31(19) . . . . ?
N5 Cu1 N6 C28 90.62(13) . . . . ?
N4 Cu1 N6 C27 25.7(2) . . . . ?
N5 Cu1 N6 C27 -149.36(12) . . . . ?
N4 Cu1 N6 C26 142.55(15) . . . . ?
N5 Cu1 N6 C26 -32.52(13) . . . . ?
C5 N2 C6 C7 177.25(16) . . . . ?
Cu2 N2 C6 C7 -55.79(19) . . . . ?
N2 C6 C7 C8 73.3(2) . . . . ?
C9 N3 C8 C7 -118.19(19) . . . . ?
Cu2 N3 C8 C7 49.6(2) . . . . ?
C6 C7 C8 N3 -67.9(2) . . . . ?
C8 N3 C9 C10 -172.34(16) . . . . ?
Cu2 N3 C9 C10 21.0(2) . . . . ?
N3 C9 C10 C15 -136.47(18) . . . . ?
N3 C9 C10 C11 44.0(2) . . . . ?
C15 C10 C11 C12 1.7(3) . . . . ?
C9 C10 C11 C12 -178.67(16) . . . . ?
C10 C11 C12 C13 1.6(3) . . . . ?
C10 C11 C12 C20 178.22(16) . . . . ?
C11 C12 C13 C14 -3.8(3) . . . . ?
C20 C12 C13 C14 179.43(16) . . . . ?
C12 C13 C14 C15 2.5(3) . . . . ?
C12 C13 C14 C16 -179.01(16) . . . . ?
C11 C10 C15 C14 -3.1(3) . . . . ?
C9 C10 C15 C14 177.35(16) . . . . ?
C13 C14 C15 C10 1.0(3) . . . . ?
C16 C14 C15 C10 -177.58(16) . . . . ?
C13 C14 C16 C19 -111.27(19) . . . . ?
C15 C14 C16 C19 67.2(2) . . . . ?
C13 C14 C16 C18 128.56(18) . . . . ?
C15 C14 C16 C18 -53.0(2) . . . . ?
C13 C14 C16 C17 8.9(3) . . . . ?
C15 C14 C16 C17 -172.59(19) . . . . ?
C21 N4 C20 C12 -174.39(16) . . . . ?
Cu1 N4 C20 C12 5.6(3) . . . . ?
C11 C12 C20 N4 28.4(3) . . . . ?
C13 C12 C20 N4 -154.92(17) . . . . ?
C20 N4 C21 C22 121.31(17) . . . . ?
Cu1 N4 C21 C22 -58.68(17) . . . . ?
N4 C21 C22 C23 83.99(19) . . . . ?
C24 N5 C23 C22 167.44(16) . . . . ?
Cu1 N5 C23 C22 36.2(2) . . . . ?
C21 C22 C23 N5 -69.5(2) . . . . ?
C23 N5 C24 C25 -177.28(17) . . . . ?
Cu1 N5 C24 C25 -46.0(2) . . . . ?
N5 C24 C25 C26 69.1(2) . . . . ?
C28 N6 C26 C25 -67.4(2) . . . . ?
C27 N6 C26 C25 175.85(16) . . . . ?
Cu1 N6 C26 C25 56.52(19) . . . . ?
C24 C25 C26 N6 -77.2(2) . . . . ?
O1 S1 C29 F2 174.52(15) . . . . ?
O3 S1 C29 F2 -65.08(17) . . . . ?
O2 S1 C29 F2 54.86(18) . . . . ?
O1 S1 C29 F3 54.36(17) . . . . ?
O3 S1 C29 F3 174.76(15) . . . . ?
O2 S1 C29 F3 -65.30(17) . . . . ?
O1 S1 C29 F1 -64.39(16) . . . . ?
O3 S1 C29 F1 56.01(17) . . . . ?
O2 S1 C29 F1 175.95(15) . . . . ?
O4 S2 C30 F4 -61.42(17) . . . . ?
O5 S2 C30 F4 177.63(15) . . . . ?
O6 S2 C30 F4 58.74(17) . . . . ?
O4 S2 C30 F6 58.97(18) . . . . ?
O5 S2 C30 F6 -61.98(18) . . . . ?
O6 S2 C30 F6 179.13(16) . . . . ?
O4 S2 C30 F5 178.94(16) . . . . ?
O5 S2 C30 F5 57.99(17) . . . . ?
O6 S2 C30 F5 -60.91(17) . . . . ?
